data_7131854
loop_
_publ_author_name
'Reddy, Chada Raji'
'Ganesh, Veeramalla'
'Punna, Nagender'

_publ_section_title
;
 Aminative annulation of cyano-enynyl esters leading to functionalized
 cyclopentenones.
;
_journal_issue 55
_journal_name_full 'Chemical communications (Cambridge, England)'
_journal_page_first 8600
_journal_page_last 8603
_journal_paper_doi 10.1039/d3cc02213g
_journal_volume 59
_journal_year 2023
_chemical_formula_moiety 'C17 H16 N2 O2'
_chemical_formula_sum 'C17 H16 N2 O2'
_chemical_formula_weight 280.32
_space_group_crystal_system monoclinic
_space_group_IT_number 14
_space_group_name_Hall '-P 2ybc'
_space_group_name_H-M_alt 'P 1 21/c 1'
_atom_sites_solution_hydrogens geom
_audit_creation_method SHELXL-2018/3
_audit_update_record
;
2023-02-17 deposited with the CCDC.	2023-06-09 downloaded from the CCDC.
;
_cell_angle_alpha 90
_cell_angle_beta 106.584(4)
_cell_angle_gamma 90
_cell_formula_units_Z 4
_cell_length_a 10.2278(10)
_cell_length_b 8.9747(9)
_cell_length_c 15.8181(18)
_cell_measurement_reflns_used 7980
_cell_measurement_temperature 294(2)
_cell_measurement_theta_max 30.06
_cell_measurement_theta_min 2.69
_cell_volume 1391.6(3)
_computing_cell_refinement '<i>SAINT</i> (Bruker, 2016)'
_computing_data_collection '<i>APEX3</i> (Bruker, 2016)'
_computing_data_reduction 'Bruker SAINT'
_computing_molecular_graphics 'Bruker SHELXTL'
_computing_publication_material 'Bruker SHELXTL'
_computing_structure_refinement '<i>SHELXL2014</i> (Sheldrick, 2015)'
_computing_structure_solution '<i>SHELXT</i> (Sheldrick, 2015)'
_diffrn_ambient_temperature 294(2)
_diffrn_measured_fraction_theta_full 0.999
_diffrn_measured_fraction_theta_max 0.998
_diffrn_measurement_device_type 'Bruker D8 QUEST PHOTON-100'
_diffrn_measurement_method '\w and \f'
_diffrn_radiation_type MoK\a
_diffrn_radiation_wavelength 0.71073
_diffrn_reflns_av_R_equivalents 0.0478
_diffrn_reflns_av_unetI/netI 0.0538
_diffrn_reflns_Laue_measured_fraction_full 0.999
_diffrn_reflns_Laue_measured_fraction_max 0.998
_diffrn_reflns_limit_h_max 14
_diffrn_reflns_limit_h_min -14
_diffrn_reflns_limit_k_max 10
_diffrn_reflns_limit_k_min -12
_diffrn_reflns_limit_l_max 22
_diffrn_reflns_limit_l_min -22
_diffrn_reflns_number 19970
_diffrn_reflns_point_group_measured_fraction_full 0.999
_diffrn_reflns_point_group_measured_fraction_max 0.998
_diffrn_reflns_theta_full 25.242
_diffrn_reflns_theta_max 30.551
_diffrn_reflns_theta_min 2.637
_exptl_absorpt_coefficient_mu 0.089
_exptl_absorpt_correction_T_max 0.7461
_exptl_absorpt_correction_T_min 0.6346
_exptl_absorpt_correction_type multi-scan
_exptl_absorpt_process_details 'SADABS, Bruker, 2016'
_exptl_crystal_colour colorless
_exptl_crystal_density_diffrn 1.338
_exptl_crystal_description plate
_exptl_crystal_F_000 592
_exptl_crystal_size_max 0.260
_exptl_crystal_size_mid 0.140
_exptl_crystal_size_min 0.110
_refine_diff_density_max 0.320
_refine_diff_density_min -0.296
_refine_diff_density_rms 0.065
_refine_ls_extinction_coef 0.038(5)
_refine_ls_extinction_expression Fc^*^=kFc[1+0.001xFc^2^\l^3^/sin(2\q)]^-1/4^
_refine_ls_extinction_method 'SHELXL-2018/3 (Sheldrick 2018)'
_refine_ls_goodness_of_fit_ref 1.024
_refine_ls_hydrogen_treatment constr
_refine_ls_matrix_type full
_refine_ls_number_parameters 191
_refine_ls_number_reflns 4259
_refine_ls_number_restraints 0
_refine_ls_restrained_S_all 1.024
_refine_ls_R_factor_all 0.1209
_refine_ls_R_factor_gt 0.0556
_refine_ls_shift/su_max 0.000
_refine_ls_shift/su_mean 0.000
_refine_ls_structure_factor_coef Fsqd
_refine_ls_weighting_details 'w=1/[\s^2^(Fo^2^)+(0.0771P)^2^+0.4398P] where P=(Fo^2^+2Fc^2^)/3'
_refine_ls_weighting_scheme calc
_refine_ls_wR_factor_gt 0.1386
_refine_ls_wR_factor_ref 0.1750
_reflns_Friedel_coverage 0.000
_reflns_number_gt 2401
_reflns_number_total 4259
_reflns_threshold_expression 'I > 2\s(I)'
_cod_data_source_file d3cc02213g2.cif
_cod_data_source_block KA1158_0m
_cod_original_sg_symbol_H-M 'P 21/c'
_cod_database_code 7131854
_shelx_shelxl_version_number 2018/3
_shelx_space_group_comment
;
The symmetry employed for this shelxl refinement is uniquely defined
by the following loop, which should always be used as a source of
symmetry information in preference to the above space-group names.
They are only intended as comments.
;
_shelx_estimated_absorpt_t_min 0.977
_shelx_estimated_absorpt_t_max 0.990

loop_
_space_group_symop_operation_xyz
'x, y, z'
'-x, y+1/2, -z+1/2'
'-x, -y, -z'
'x, -y-1/2, z-1/2'

loop_
_atom_site_label
_atom_site_type_symbol
_atom_site_fract_x
_atom_site_fract_y
_atom_site_fract_z
_atom_site_U_iso_or_equiv
_atom_site_adp_type
_atom_site_occupancy
_atom_site_site_symmetry_order
_atom_site_calc_flag
_atom_site_refinement_flags_posn
_atom_site_refinement_flags_adp
_atom_site_refinement_flags_occupancy
_atom_site_disorder_assembly
_atom_site_disorder_group
C1 C 0.71871(16) 0.56710(18) 0.31402(11) 0.0340(4) Uani 1 1 d . . . . .
C2 C 0.74906(17) 0.5025(2) 0.24113(12) 0.0404(4) Uani 1 1 d . . . . .
H2 H 0.702977 0.417284 0.215246 0.049 Uiso 1 1 calc R U . . .
C3 C 0.84773(19) 0.5655(2) 0.20752(13) 0.0498(5) Uani 1 1 d . . . . .
H3 H 0.868296 0.521694 0.159572 0.060 Uiso 1 1 calc R U . . .
C4 C 0.91561(19) 0.6933(2) 0.24518(14) 0.0541(5) Uani 1 1 d . . . . .
H4 H 0.981739 0.735292 0.222596 0.065 Uiso 1 1 calc R U . . .
C5 C 0.88523(19) 0.7580(2) 0.31579(14) 0.0503(5) Uani 1 1 d . . . . .
H5 H 0.930379 0.844347 0.340609 0.060 Uiso 1 1 calc R U . . .
C6 C 0.78797(17) 0.6957(2) 0.35042(12) 0.0422(4) Uani 1 1 d . . . . .
H6 H 0.768688 0.740407 0.398550 0.051 Uiso 1 1 calc R U . . .
C7 C 0.60704(15) 0.50805(18) 0.34707(11) 0.0329(4) Uani 1 1 d . . . . .
C8 C 0.50170(17) 0.60541(19) 0.35799(12) 0.0389(4) Uani 1 1 d . . . . .
C9 C 0.39477(16) 0.51146(19) 0.37893(11) 0.0372(4) Uani 1 1 d . . . . .
C10 C 0.43709(16) 0.35246(19) 0.38106(12) 0.0392(4) Uani 1 1 d . . . . .
H10A H 0.374241 0.295536 0.334813 0.047 Uiso 1 1 calc R U . . .
H10B H 0.442660 0.307252 0.437688 0.047 Uiso 1 1 calc R U . . .
C11 C 0.57665(15) 0.36242(18) 0.36577(11) 0.0333(4) Uani 1 1 d . . . . .
C12 C 0.28224(18) 0.5687(2) 0.39233(13) 0.0467(5) Uani 1 1 d . . . . .
H12 H 0.269160 0.671218 0.387021 0.056 Uiso 1 1 calc R U . . .
C13 C 0.18082(19) 0.4804(2) 0.41443(14) 0.0501(5) Uani 1 1 d . . . . .
C14 C 0.60048(18) 0.08977(19) 0.38433(13) 0.0440(4) Uani 1 1 d . . . . .
H14A H 0.607744 0.026756 0.336055 0.053 Uiso 1 1 calc R U . . .
H14B H 0.505082 0.095488 0.382702 0.053 Uiso 1 1 calc R U . . .
C15 C 0.68209(19) 0.0235(2) 0.47079(14) 0.0466(5) Uani 1 1 d . . . . .
H15A H 0.669747 0.083388 0.518993 0.056 Uiso 1 1 calc R U . . .
H15B H 0.649058 -0.076170 0.476602 0.056 Uiso 1 1 calc R U . . .
C16 C 0.87431(18) 0.1616(2) 0.46566(13) 0.0458(4) Uani 1 1 d . . . . .
H16A H 0.969655 0.153110 0.467576 0.055 Uiso 1 1 calc R U . . .
H16B H 0.868995 0.224049 0.514626 0.055 Uiso 1 1 calc R U . . .
C17 C 0.79756(17) 0.2356(2) 0.38055(14) 0.0455(5) Uani 1 1 d . . . . .
H17A H 0.831060 0.336300 0.378744 0.055 Uiso 1 1 calc R U . . .
H17B H 0.811670 0.180798 0.331024 0.055 Uiso 1 1 calc R U . . .
O1 O 0.49339(14) 0.74264(14) 0.35119(11) 0.0605(4) Uani 1 1 d . . . . .
O2 O 0.82295(13) 0.01721(14) 0.47618(9) 0.0507(4) Uani 1 1 d . . . . .
N1 N 0.0999(2) 0.4104(2) 0.43286(14) 0.0703(6) Uani 1 1 d . . . . .
N2 N 0.65178(14) 0.23908(15) 0.37427(10) 0.0404(4) Uani 1 1 d . . . . .

loop_
_atom_site_aniso_label
_atom_site_aniso_U_11
_atom_site_aniso_U_22
_atom_site_aniso_U_33
_atom_site_aniso_U_23
_atom_site_aniso_U_13
_atom_site_aniso_U_12
C1 0.0295(8) 0.0331(8) 0.0391(9) 0.0062(6) 0.0093(6) 0.0010(7)
C2 0.0378(9) 0.0389(9) 0.0442(10) 0.0014(7) 0.0110(7) 0.0035(7)
C3 0.0433(10) 0.0625(13) 0.0480(11) 0.0073(9) 0.0203(8) 0.0097(9)
C4 0.0355(9) 0.0669(14) 0.0631(13) 0.0193(10) 0.0192(9) -0.0032(9)
C5 0.0398(10) 0.0474(11) 0.0620(12) 0.0083(9) 0.0120(9) -0.0123(8)
C6 0.0388(9) 0.0401(9) 0.0484(10) 0.0008(8) 0.0135(8) -0.0061(8)
C7 0.0289(7) 0.0303(8) 0.0395(9) 0.0021(6) 0.0098(6) -0.0009(6)
C8 0.0344(8) 0.0324(8) 0.0503(10) 0.0028(7) 0.0126(7) 0.0004(7)
C9 0.0318(8) 0.0379(9) 0.0425(9) -0.0009(7) 0.0118(7) -0.0013(7)
C10 0.0295(8) 0.0360(9) 0.0526(10) 0.0030(7) 0.0124(7) -0.0030(7)
C11 0.0273(7) 0.0324(8) 0.0381(9) 0.0022(6) 0.0060(6) -0.0006(6)
C12 0.0396(9) 0.0409(10) 0.0645(12) -0.0052(8) 0.0231(9) -0.0008(8)
C13 0.0412(10) 0.0546(12) 0.0600(12) -0.0096(9) 0.0231(9) -0.0019(9)
C14 0.0371(9) 0.0304(9) 0.0618(12) 0.0009(8) 0.0095(8) -0.0026(7)
C15 0.0453(10) 0.0358(9) 0.0604(12) 0.0084(8) 0.0177(9) 0.0006(8)
C16 0.0339(9) 0.0395(10) 0.0617(12) 0.0048(8) 0.0101(8) 0.0040(8)
C17 0.0316(9) 0.0421(10) 0.0658(12) 0.0144(9) 0.0190(8) 0.0050(7)
O1 0.0512(8) 0.0317(7) 0.1047(12) 0.0054(7) 0.0322(8) 0.0035(6)
O2 0.0435(7) 0.0378(7) 0.0686(9) 0.0140(6) 0.0126(6) 0.0080(6)
N1 0.0582(11) 0.0827(14) 0.0789(13) -0.0076(11) 0.0340(10) -0.0170(11)
N2 0.0291(7) 0.0319(7) 0.0584(9) 0.0105(6) 0.0095(6) 0.0021(6)

loop_
_atom_type_symbol
_atom_type_description
_atom_type_scat_dispersion_real
_atom_type_scat_dispersion_imag
_atom_type_scat_source
C C 0.0033 0.0016 'International Tables Vol C Tables 4.2.6.8 and 6.1.1.4'
H H 0.0000 0.0000 'International Tables Vol C Tables 4.2.6.8 and 6.1.1.4'
N N 0.0061 0.0033 'International Tables Vol C Tables 4.2.6.8 and 6.1.1.4'
O O 0.0106 0.0060 'International Tables Vol C Tables 4.2.6.8 and 6.1.1.4'

loop_
_geom_angle_atom_site_label_1
_geom_angle_atom_site_label_2
_geom_angle_atom_site_label_3
_geom_angle
_geom_angle_site_symmetry_1
_geom_angle_site_symmetry_3
_geom_angle_publ_flag
C6 C1 C2 118.52(15) . . ?
C6 C1 C7 120.22(15) . . ?
C2 C1 C7 121.04(15) . . ?
C3 C2 C1 120.17(17) . . ?
C3 C2 H2 119.9 . . ?
C1 C2 H2 119.9 . . ?
C4 C3 C2 120.17(18) . . ?
C4 C3 H3 119.9 . . ?
C2 C3 H3 119.9 . . ?
C5 C4 C3 119.93(17) . . ?
C5 C4 H4 120.0 . . ?
C3 C4 H4 120.0 . . ?
C4 C5 C6 120.52(19) . . ?
C4 C5 H5 119.7 . . ?
C6 C5 H5 119.7 . . ?
C5 C6 C1 120.68(18) . . ?
C5 C6 H6 119.7 . . ?
C1 C6 H6 119.7 . . ?
C11 C7 C8 108.94(14) . . ?
C11 C7 C1 130.57(15) . . ?
C8 C7 C1 120.33(14) . . ?
O1 C8 C7 129.12(16) . . ?
O1 C8 C9 123.07(16) . . ?
C7 C8 C9 107.81(14) . . ?
C12 C9 C10 128.70(16) . . ?
C12 C9 C8 122.64(17) . . ?
C10 C9 C8 108.67(14) . . ?
C9 C10 C11 102.74(13) . . ?
C9 C10 H10A 111.2 . . ?
C11 C10 H10A 111.2 . . ?
C9 C10 H10B 111.2 . . ?
C11 C10 H10B 111.2 . . ?
H10A C10 H10B 109.1 . . ?
N2 C11 C7 130.02(14) . . ?
N2 C11 C10 118.48(14) . . ?
C7 C11 C10 111.47(14) . . ?
C9 C12 C13 123.16(18) . . ?
C9 C12 H12 118.4 . . ?
C13 C12 H12 118.4 . . ?
N1 C13 C12 179.4(2) . . ?
N2 C14 C15 109.69(15) . . ?
N2 C14 H14A 109.7 . . ?
C15 C14 H14A 109.7 . . ?
N2 C14 H14B 109.7 . . ?
C15 C14 H14B 109.7 . . ?
H14A C14 H14B 108.2 . . ?
O2 C15 C14 111.11(15) . . ?
O2 C15 H15A 109.4 . . ?
C14 C15 H15A 109.4 . . ?
O2 C15 H15B 109.4 . . ?
C14 C15 H15B 109.4 . . ?
H15A C15 H15B 108.0 . . ?
O2 C16 C17 112.94(16) . . ?
O2 C16 H16A 109.0 . . ?
C17 C16 H16A 109.0 . . ?
O2 C16 H16B 109.0 . . ?
C17 C16 H16B 109.0 . . ?
H16A C16 H16B 107.8 . . ?
N2 C17 C16 109.31(15) . . ?
N2 C17 H17A 109.8 . . ?
C16 C17 H17A 109.8 . . ?
N2 C17 H17B 109.8 . . ?
C16 C17 H17B 109.8 . . ?
H17A C17 H17B 108.3 . . ?
C15 O2 C16 110.98(13) . . ?
C11 N2 C14 123.85(14) . . ?
C11 N2 C17 124.81(14) . . ?
C14 N2 C17 111.23(13) . . ?

loop_
_geom_bond_atom_site_label_1
_geom_bond_atom_site_label_2
_geom_bond_distance
_geom_bond_site_symmetry_2
_geom_bond_publ_flag
C1 C6 1.390(2) . ?
C1 C2 1.402(2) . ?
C1 C7 1.483(2) . ?
C2 C3 1.388(2) . ?
C2 H2 0.9300 . ?
C3 C4 1.385(3) . ?
C3 H3 0.9300 . ?
C4 C5 1.371(3) . ?
C4 H4 0.9300 . ?
C5 C6 1.383(2) . ?
C5 H5 0.9300 . ?
C6 H6 0.9300 . ?
C7 C11 1.395(2) . ?
C7 C8 1.435(2) . ?
C8 O1 1.237(2) . ?
C8 C9 1.491(2) . ?
C9 C12 1.331(2) . ?
C9 C10 1.489(2) . ?
C10 C11 1.517(2) . ?
C10 H10A 0.9700 . ?
C10 H10B 0.9700 . ?
C11 N2 1.332(2) . ?
C12 C13 1.426(3) . ?
C12 H12 0.9300 . ?
C13 N1 1.141(3) . ?
C14 N2 1.464(2) . ?
C14 C15 1.506(3) . ?
C14 H14A 0.9700 . ?
C14 H14B 0.9700 . ?
C15 O2 1.420(2) . ?
C15 H15A 0.9700 . ?
C15 H15B 0.9700 . ?
C16 O2 1.426(2) . ?
C16 C17 1.505(3) . ?
C16 H16A 0.9700 . ?
C16 H16B 0.9700 . ?
C17 N2 1.466(2) . ?
C17 H17A 0.9700 . ?
C17 H17B 0.9700 . ?

loop_
_geom_torsion_atom_site_label_1
_geom_torsion_atom_site_label_2
_geom_torsion_atom_site_label_3
_geom_torsion_atom_site_label_4
_geom_torsion
_geom_torsion_site_symmetry_1
_geom_torsion_site_symmetry_2
_geom_torsion_site_symmetry_3
_geom_torsion_site_symmetry_4
_geom_torsion_publ_flag
C6 C1 C2 C3 0.9(3) . . . . ?
C7 C1 C2 C3 175.64(16) . . . . ?
C1 C2 C3 C4 -0.7(3) . . . . ?
C2 C3 C4 C5 -0.1(3) . . . . ?
C3 C4 C5 C6 0.6(3) . . . . ?
C4 C5 C6 C1 -0.4(3) . . . . ?
C2 C1 C6 C5 -0.4(3) . . . . ?
C7 C1 C6 C5 -175.16(16) . . . . ?
C6 C1 C7 C11 -137.13(19) . . . . ?
C2 C1 C7 C11 48.3(3) . . . . ?
C6 C1 C7 C8 48.1(2) . . . . ?
C2 C1 C7 C8 -126.53(18) . . . . ?
C11 C7 C8 O1 176.83(19) . . . . ?
C1 C7 C8 O1 -7.4(3) . . . . ?
C11 C7 C8 C9 -4.02(19) . . . . ?
C1 C7 C8 C9 171.79(14) . . . . ?
O1 C8 C9 C12 -0.3(3) . . . . ?
C7 C8 C9 C12 -179.54(17) . . . . ?
O1 C8 C9 C10 179.43(18) . . . . ?
C7 C8 C9 C10 0.22(19) . . . . ?
C12 C9 C10 C11 -177.01(18) . . . . ?
C8 C9 C10 C11 3.26(18) . . . . ?
C8 C7 C11 N2 -171.31(17) . . . . ?
C1 C7 C11 N2 13.4(3) . . . . ?
C8 C7 C11 C10 6.4(2) . . . . ?
C1 C7 C11 C10 -168.89(16) . . . . ?
C9 C10 C11 N2 172.04(15) . . . . ?
C9 C10 C11 C7 -5.92(19) . . . . ?
C10 C9 C12 C13 1.8(3) . . . . ?
C8 C9 C12 C13 -178.48(17) . . . . ?
N2 C14 C15 O2 -57.9(2) . . . . ?
O2 C16 C17 N2 54.6(2) . . . . ?
C14 C15 O2 C16 57.6(2) . . . . ?
C17 C16 O2 C15 -56.7(2) . . . . ?
C7 C11 N2 C14 -172.82(17) . . . . ?
C10 C11 N2 C14 9.7(2) . . . . ?
C7 C11 N2 C17 11.4(3) . . . . ?
C10 C11 N2 C17 -166.17(16) . . . . ?
C15 C14 N2 C11 -119.58(18) . . . . ?
C15 C14 N2 C17 56.7(2) . . . . ?
C16 C17 N2 C11 121.63(18) . . . . ?
C16 C17 N2 C14 -54.6(2) . . . . ?
